data_4022614
loop_
_publ_author_name
'Douglass F. Taber'
'Jiang-lin Liang'

_publ_section_title
;
 Single Enantiomer Epoxides by Bromomandelation of Prochiral Alkenes
;
_journal_name_full 'Journal of Organic Chemistry'
_journal_page_first 431
_journal_page_last 434
_journal_paper_doi 10.1021/jo061818r
_journal_volume 72
_journal_year 2007
_chemical_formula_sum 'C14 H15 Br O3'
_chemical_formula_weight 311.17
_chemical_name_systematic
; 
 ? 
;
_space_group_IT_number 4
_symmetry_cell_setting monoclinic
_symmetry_space_group_name_Hall 'P 2yb'
_symmetry_space_group_name_H-M 'P 1 21 1'
_atom_sites_solution_hydrogens geom
_atom_sites_solution_primary direct
_atom_sites_solution_secondary difmap
_audit_creation_method SHELXL-97
_cell_angle_alpha 90.00
_cell_angle_beta 115.448(7)
_cell_angle_gamma 90.00
_cell_formula_units_Z 2
_cell_length_a 7.794(4)
_cell_length_b 10.842(5)
_cell_length_c 8.651(4)
_cell_measurement_reflns_used 803
_cell_measurement_temperature 120(2)
_cell_measurement_theta_max 27.81
_cell_measurement_theta_min 2.95
_cell_volume 660.2(5)
_computing_cell_refinement 'SHELXTL, Sheldrick (2001)'
_computing_data_collection 'SMART, Bruker (2002)'
_computing_data_reduction 'SHELXTL, Sheldrick (2001)'
_computing_molecular_graphics 'SHELXTL, Sheldrick (2001)'
_computing_publication_material 'SHELXTL, Sheldrick (2001)'
_computing_structure_refinement 'SHELXL-97 (Sheldrick, 1997)'
_computing_structure_solution 'SHELXS-97 (Sheldrick, 1990)'
_diffrn_ambient_temperature 120(2)
_diffrn_detector_area_resol_mean 836.6
_diffrn_measured_fraction_theta_full 0.996
_diffrn_measured_fraction_theta_max 0.905
_diffrn_measurement_device_type 'Bruker AXS APEX diffractometer'
_diffrn_measurement_method \w
_diffrn_radiation_monochromator graphite
_diffrn_radiation_source 'fine-focus sealed tube'
_diffrn_radiation_type MoK\a
_diffrn_radiation_wavelength 0.71073
_diffrn_reflns_av_R_equivalents 0.0252
_diffrn_reflns_av_sigmaI/netI 0.0388
_diffrn_reflns_limit_h_max 10
_diffrn_reflns_limit_h_min -9
_diffrn_reflns_limit_k_max 13
_diffrn_reflns_limit_k_min -14
_diffrn_reflns_limit_l_max 11
_diffrn_reflns_limit_l_min -11
_diffrn_reflns_number 4351
_diffrn_reflns_theta_full 25.00
_diffrn_reflns_theta_max 28.18
_diffrn_reflns_theta_min 2.61
_diffrn_standards_decay_% <1
_exptl_absorpt_coefficient_mu 3.111
_exptl_absorpt_correction_T_max 0.8857
_exptl_absorpt_correction_T_min 0.5750
_exptl_absorpt_correction_type multi-scan
_exptl_absorpt_process_details 'SADABS, Sheldrick (2003)'
_exptl_crystal_colour colourless
_exptl_crystal_density_diffrn 1.565
_exptl_crystal_density_method 'not measured'
_exptl_crystal_description blade
_exptl_crystal_F_000 316
_exptl_crystal_size_max 0.20
_exptl_crystal_size_mid 0.10
_exptl_crystal_size_min 0.04
_refine_diff_density_max 0.841
_refine_diff_density_min -0.365
_refine_diff_density_rms 0.075
_refine_ls_abs_structure_details 'Flack H D (1983), Acta Cryst. A39, 876-881'
_refine_ls_abs_structure_Flack -0.019(9)
_refine_ls_extinction_method none
_refine_ls_goodness_of_fit_ref 1.030
_refine_ls_hydrogen_treatment mixed
_refine_ls_matrix_type full
_refine_ls_number_parameters 163
_refine_ls_number_reflns 2657
_refine_ls_number_restraints 1
_refine_ls_restrained_S_all 1.030
_refine_ls_R_factor_all 0.0315
_refine_ls_R_factor_gt 0.0308
_refine_ls_shift/su_max 0.000
_refine_ls_shift/su_mean 0.000
_refine_ls_structure_factor_coef Fsqd
_refine_ls_weighting_details 'calc w=1/[\s^2^(Fo^2^)+(0.0593P)^2^] where P=(Fo^2^+2Fc^2^)/3'
_refine_ls_weighting_scheme calc
_refine_ls_wR_factor_gt 0.0797
_refine_ls_wR_factor_ref 0.0801
_reflns_number_gt 2586
_reflns_number_total 2657
_reflns_threshold_expression >2sigma(I)
_cod_data_source_file jo061818rsi20060901_054650.cif
_cod_data_source_block dout011
_cod_depositor_comments
;
The following automatic conversions were performed:
'_symmetry_cell_setting' value 'Monoclinic' changed to 'monoclinic'
according to '/home/saulius/struct/CIF-dictionaries/cif_core.dic'
dictionary named 'cif_core.dic' version 2.4.1 from 2010-06-29.

Automatic conversion script
Id: cif_fix_enum 1527 2010-12-29 10:47:43Z saulius 
;
_cod_original_sg_symbol_H-M 'P 21'
_cod_database_code 4022614

loop_
_symmetry_equiv_pos_as_xyz
'x, y, z'
'-x, y+1/2, -z'

loop_
_atom_site_label
_atom_site_type_symbol
_atom_site_fract_x
_atom_site_fract_y
_atom_site_fract_z
_atom_site_U_iso_or_equiv
_atom_site_adp_type
_atom_site_occupancy
_atom_site_symmetry_multiplicity
_atom_site_calc_flag
_atom_site_refinement_flags
Br Br 0.49214(3) 0.73047(4) 0.84090(3) 0.02541(10) Uani 1 1 d .
O1 O 0.0809(4) 0.90779(19) 0.5287(3) 0.0307(5) Uani 1 1 d .
O2 O 0.1339(3) 0.88119(16) 0.8054(2) 0.0199(4) Uani 1 1 d .
O3 O 0.0614(3) 1.1396(2) 0.7631(3) 0.0289(5) Uani 1 1 d .
C1 C 0.2829(4) 0.6833(2) 0.8975(4) 0.0175(5) Uani 1 1 d .
H1A H 0.3161 0.7072 1.0186 0.021 Uiso 1 1 calc R
C2 C 0.2549(5) 0.5438(2) 0.8793(4) 0.0218(6) Uani 1 1 d .
H2A H 0.3733 0.5018 0.9575 0.026 Uiso 1 1 calc R
H2B H 0.2265 0.5189 0.7606 0.026 Uiso 1 1 calc R
C3 C 0.0914(5) 0.5046(3) 0.9218(4) 0.0244(6) Uani 1 1 d .
H3A H 0.0692 0.4149 0.9013 0.029 Uiso 1 1 calc R
H3B H 0.1273 0.5202 1.0446 0.029 Uiso 1 1 calc R
C4 C -0.0905(5) 0.5736(2) 0.8148(4) 0.0226(6) Uani 1 1 d .
H4A H -0.1885 0.5518 0.8543 0.027 Uiso 1 1 calc R
H4B H -0.1375 0.5477 0.6937 0.027 Uiso 1 1 calc R
C5 C -0.0602(5) 0.7133(3) 0.8272(4) 0.0221(6) Uani 1 1 d .
H5A H -0.1786 0.7551 0.7487 0.027 Uiso 1 1 calc R
H5B H -0.0293 0.7410 0.9453 0.027 Uiso 1 1 calc R
C6 C 0.1011(4) 0.7484(2) 0.7804(3) 0.0168(5) Uani 1 1 d .
H6A H 0.0668 0.7263 0.6585 0.020 Uiso 1 1 calc R
C7 C 0.1230(4) 0.9461(2) 0.6706(3) 0.0188(5) Uani 1 1 d .
C8 C 0.1625(4) 1.0839(2) 0.7138(3) 0.0200(6) Uani 1 1 d .
C9 C 0.4494(5) 1.0706(3) 0.6498(3) 0.0210(6) Uani 1 1 d .
H9A H 0.4401 0.9832 0.6451 0.025 Uiso 1 1 calc R
C10 C 0.5937(5) 1.1301(3) 0.6256(4) 0.0245(6) Uani 1 1 d .
H10A H 0.6843 1.0828 0.6050 0.029 Uiso 1 1 calc R
C11 C 0.6073(5) 1.2571(3) 0.6309(4) 0.0252(7) Uani 1 1 d .
H11A H 0.7066 1.2962 0.6135 0.030 Uiso 1 1 calc R
C12 C 0.4753(5) 1.3290(3) 0.6619(3) 0.0251(6) Uani 1 1 d .
H12A H 0.4846 1.4164 0.6659 0.030 Uiso 1 1 calc R
C13 C 0.3306(5) 1.2696(3) 0.6866(4) 0.0219(7) Uani 1 1 d .
H13A H 0.2399 1.3170 0.7070 0.026 Uiso 1 1 calc R
C14 C 0.3173(5) 1.1420(3) 0.6816(3) 0.0181(6) Uani 1 1 d .

loop_
_atom_site_aniso_label
_atom_site_aniso_U_11
_atom_site_aniso_U_22
_atom_site_aniso_U_33
_atom_site_aniso_U_23
_atom_site_aniso_U_13
_atom_site_aniso_U_12
Br 0.02090(16) 0.02704(14) 0.03279(15) 0.00402(14) 0.01581(11) 0.00122(14)
O1 0.0404(15) 0.0260(10) 0.0217(10) 0.0018(8) 0.0096(10) -0.0116(10)
O2 0.0268(12) 0.0141(8) 0.0236(9) 0.0005(7) 0.0153(9) 0.0008(8)
O3 0.0254(13) 0.0217(9) 0.0464(13) 0.0032(9) 0.0219(11) 0.0023(9)
C1 0.0189(14) 0.0181(10) 0.0175(12) -0.0006(9) 0.0098(11) -0.0030(11)
C2 0.0264(17) 0.0153(12) 0.0245(13) 0.0023(10) 0.0117(12) 0.0029(12)
C3 0.0316(18) 0.0177(12) 0.0257(14) 0.0026(11) 0.0139(13) -0.0022(12)
C4 0.0250(17) 0.0187(12) 0.0278(14) -0.0011(11) 0.0149(12) -0.0037(12)
C5 0.0231(13) 0.0169(16) 0.0312(13) 0.0004(11) 0.0163(10) 0.0014(13)
C6 0.0215(13) 0.0108(13) 0.0204(10) -0.0017(9) 0.0111(10) -0.0011(10)
C7 0.0150(15) 0.0196(11) 0.0212(13) 0.0028(10) 0.0072(11) -0.0013(11)
C8 0.0188(15) 0.0168(12) 0.0234(12) 0.0025(10) 0.0081(11) 0.0000(11)
C9 0.0217(16) 0.0162(12) 0.0238(13) -0.0034(11) 0.0086(11) -0.0028(13)
C10 0.0191(16) 0.0328(16) 0.0231(14) -0.0011(12) 0.0107(12) -0.0008(13)
C11 0.0243(16) 0.0295(18) 0.0224(13) 0.0023(11) 0.0106(12) -0.0070(12)
C12 0.0281(17) 0.0188(14) 0.0269(15) 0.0044(11) 0.0104(13) -0.0068(14)
C13 0.0196(16) 0.0189(13) 0.0269(14) 0.0031(11) 0.0096(12) 0.0017(12)
C14 0.0156(15) 0.0198(13) 0.0171(12) 0.0024(11) 0.0055(11) -0.0016(12)

loop_
_atom_type_symbol
_atom_type_description
_atom_type_scat_dispersion_real
_atom_type_scat_dispersion_imag
_atom_type_scat_source
C C 0.0033 0.0016 'International Tables Vol C Tables 4.2.6.8 and 6.1.1.4'
H H 0.0000 0.0000 'International Tables Vol C Tables 4.2.6.8 and 6.1.1.4'
O O 0.0106 0.0060 'International Tables Vol C Tables 4.2.6.8 and 6.1.1.4'
Br Br -0.2901 2.4595 'International Tables Vol C Tables 4.2.6.8 and 6.1.1.4'

loop_
_geom_angle_atom_site_label_1
_geom_angle_atom_site_label_2
_geom_angle_atom_site_label_3
_geom_angle
C7 O2 C6 116.7(2)
C6 C1 C2 110.0(2)
C6 C1 Br 110.51(18)
C2 C1 Br 109.3(2)
C6 C1 H1A 109.0
C2 C1 H1A 109.0
Br C1 H1A 109.0
C1 C2 C3 110.4(2)
C1 C2 H2A 109.6
C3 C2 H2A 109.6
C1 C2 H2B 109.6
C3 C2 H2B 109.6
H2A C2 H2B 108.1
C4 C3 C2 111.9(2)
C4 C3 H3A 109.2
C2 C3 H3A 109.2
C4 C3 H3B 109.2
C2 C3 H3B 109.2
H3A C3 H3B 107.9
C3 C4 C5 111.7(3)
C3 C4 H4A 109.3
C5 C4 H4A 109.3
C3 C4 H4B 109.3
C5 C4 H4B 109.3
H4A C4 H4B 107.9
C6 C5 C4 110.4(2)
C6 C5 H5A 109.6
C4 C5 H5A 109.6
C6 C5 H5B 109.6
C4 C5 H5B 109.6
H5A C5 H5B 108.1
O2 C6 C1 107.8(2)
O2 C6 C5 108.6(2)
C1 C6 C5 110.3(2)
O2 C6 H6A 110.0
C1 C6 H6A 110.0
C5 C6 H6A 110.0
O1 C7 O2 126.8(2)
O1 C7 C8 121.5(2)
O2 C7 C8 111.7(2)
O3 C8 C14 124.0(2)
O3 C8 C7 118.6(3)
C14 C8 C7 117.3(2)
C10 C9 C14 118.8(3)
C10 C9 H9A 120.6
C14 C9 H9A 120.6
C11 C10 C9 120.9(3)
C11 C10 H10A 119.5
C9 C10 H10A 119.5
C10 C11 C12 120.5(3)
C10 C11 H11A 119.7
C12 C11 H11A 119.7
C13 C12 C11 118.7(3)
C13 C12 H12A 120.7
C11 C12 H12A 120.7
C14 C13 C12 120.7(3)
C14 C13 H13A 119.6
C12 C13 H13A 119.6
C13 C14 C9 120.3(3)
C13 C14 C8 118.2(3)
C9 C14 C8 121.6(3)

loop_
_geom_bond_atom_site_label_1
_geom_bond_atom_site_label_2
_geom_bond_distance
Br C1 1.961(3)
O1 C7 1.200(4)
O2 C7 1.333(3)
O2 C6 1.462(3)
O3 C8 1.207(4)
C1 C6 1.516(4)
C1 C2 1.526(4)
C1 H1A 1.0000
C2 C3 1.531(4)
C2 H2A 0.9900
C2 H2B 0.9900
C3 C4 1.516(5)
C3 H3A 0.9900
C3 H3B 0.9900
C4 C5 1.530(4)
C4 H4A 0.9900
C4 H4B 0.9900
C5 C6 1.526(4)
C5 H5A 0.9900
C5 H5B 0.9900
C6 H6A 1.0000
C7 C8 1.539(4)
C8 C14 1.489(4)
C9 C10 1.388(5)
C9 C14 1.407(5)
C9 H9A 0.9500
C10 C11 1.380(5)
C10 H10A 0.9500
C11 C12 1.405(5)
C11 H11A 0.9500
C12 C13 1.393(5)
C12 H12A 0.9500
C13 C14 1.386(5)
C13 H13A 0.9500

loop_
_geom_torsion_atom_site_label_1
_geom_torsion_atom_site_label_2
_geom_torsion_atom_site_label_3
_geom_torsion_atom_site_label_4
_geom_torsion
C6 C1 C2 C3 -58.2(3)
Br C1 C2 C3 -179.69(19)
C1 C2 C3 C4 54.9(3)
C2 C3 C4 C5 -53.3(3)
C3 C4 C5 C6 54.5(3)
C7 O2 C6 C1 116.7(3)
C7 O2 C6 C5 -123.8(3)
C2 C1 C6 O2 178.7(2)
Br C1 C6 O2 -60.5(2)
C2 C1 C6 C5 60.3(3)
Br C1 C6 C5 -178.92(17)
C4 C5 C6 O2 -176.1(2)
C4 C5 C6 C1 -58.2(3)
C6 O2 C7 O1 3.5(5)
C6 O2 C7 C8 -179.3(2)
O1 C7 C8 O3 118.0(3)
O2 C7 C8 O3 -59.3(4)
O1 C7 C8 C14 -58.4(4)
O2 C7 C8 C14 124.3(3)
C14 C9 C10 C11 -0.5(4)
C9 C10 C11 C12 0.3(4)
C10 C11 C12 C13 -0.2(4)
C11 C12 C13 C14 0.3(4)
C12 C13 C14 C9 -0.6(5)
C12 C13 C14 C8 178.3(3)
C10 C9 C14 C13 0.7(4)
C10 C9 C14 C8 -178.2(3)
O3 C8 C14 C13 -8.9(4)
C7 C8 C14 C13 167.3(3)
O3 C8 C14 C9 170.0(3)
C7 C8 C14 C9 -13.8(4)

loop_
_cod_related_entry_id
_cod_related_entry_database
_cod_related_entry_code
1 ChemSpider 17261287
